data_2225414
loop_
_publ_author_name
'Zhong, Kai-Long'

_publ_section_title
;Bis(1,10-phenanthroline-\k^2^<i>N</i>,<i>N</i>')(sulfato-\k^2^<i>O</i>,<i>O</i>')cobalt(II)
 propane-1,3-diol solvate
;
_journal_coeditor_code ZQ2024
_journal_issue 3
_journal_name_full 'Acta Crystallographica Section E'
_journal_page_first m247
_journal_paper_doi 10.1107/S1600536810003478
_journal_volume 66
_journal_year 2010
_chemical_formula_iupac '[Co (S O4) (C12 H8 N2)2], C3 H8 O2'
_chemical_formula_moiety 'C24 H16 Co N4 O4 S, C3 H8 O2'
_chemical_formula_sum 'C27 H24 Co N4 O6 S'
_chemical_formula_weight 591.49
_chemical_name_systematic
;
Bis(1,10-phenanthroline-\k^2^<i>N</i>,<i>N</i>')(sulfato-
\k^2^<i>O</i>,<i>O</i>')cobalt(II) propane-1,3-diol solvate
;
_space_group_IT_number 15
_symmetry_cell_setting monoclinic
_symmetry_space_group_name_Hall '-C 2yc'
_symmetry_space_group_name_H-M 'C 1 2/c 1'
_atom_sites_solution_hydrogens geom
_atom_sites_solution_primary direct
_atom_sites_solution_secondary difmap
_audit_creation_method SHELXL-97
_cell_angle_alpha 90.00
_cell_angle_beta 121.82(3)
_cell_angle_gamma 90.00
_cell_formula_units_Z 4
_cell_length_a 18.285(4)
_cell_length_b 12.422(3)
_cell_length_c 13.211(3)
_cell_measurement_reflns_used 3592
_cell_measurement_temperature 223.15
_cell_measurement_theta_max 27.4623
_cell_measurement_theta_min 3.1955
_cell_volume 2549.7(13)
_computing_cell_refinement 'CrystalClear (Rigaku, 2007)'
_computing_data_collection 'CrystalClear (Rigaku, 2007)'
_computing_data_reduction 'CrystalClear (Rigaku, 2007)'
_computing_molecular_graphics 'XP in SHELXTL (Sheldrick, 2008)'
_computing_publication_material 'SHELXTL (Sheldrick, 2008)'
_computing_structure_refinement 'SHELXL97 (Sheldrick, 2008)'
_computing_structure_solution 'SHELXS97 (Sheldrick, 2008)'
_diffrn_ambient_temperature 223.15
_diffrn_detector_area_resol_mean 28.5714
_diffrn_measured_fraction_theta_full 0.991
_diffrn_measured_fraction_theta_max 0.991
_diffrn_measurement_device_type 'Rigaku Mercury CCD'
_diffrn_measurement_method '\w scans'
_diffrn_radiation_monochromator 'Graphite Monochromator'
_diffrn_radiation_source 'fine-focus sealed tube'
_diffrn_radiation_type MoK\a
_diffrn_radiation_wavelength 0.71073
_diffrn_reflns_av_R_equivalents 0.0213
_diffrn_reflns_av_sigmaI/netI 0.0290
_diffrn_reflns_limit_h_max 23
_diffrn_reflns_limit_h_min -23
_diffrn_reflns_limit_k_max 13
_diffrn_reflns_limit_k_min -16
_diffrn_reflns_limit_l_max 14
_diffrn_reflns_limit_l_min -17
_diffrn_reflns_number 7099
_diffrn_reflns_theta_full 27.46
_diffrn_reflns_theta_max 27.46
_diffrn_reflns_theta_min 3.20
_diffrn_standards_number 0
_exptl_absorpt_coefficient_mu 0.807
_exptl_absorpt_correction_T_max 1.000
_exptl_absorpt_correction_T_min 0.823
_exptl_absorpt_correction_type multi-scan
_exptl_absorpt_process_details '(<i>REQAB</i>: Jacobson, 1998)'
_exptl_crystal_colour red
_exptl_crystal_density_diffrn 1.541
_exptl_crystal_density_method 'not measured'
_exptl_crystal_description prism
_exptl_crystal_F_000 1220
_exptl_crystal_size_max 0.60
_exptl_crystal_size_mid 0.40
_exptl_crystal_size_min 0.34
_refine_diff_density_max 0.721
_refine_diff_density_min -0.451
_refine_ls_extinction_coef 0.0057(6)
_refine_ls_extinction_expression Fc^*^=kFc[1+0.001xFc^2^\l^3^/sin(2\q)]^-1/4^
_refine_ls_extinction_method 'SHELXL97 (Sheldrick, 2008)'
_refine_ls_goodness_of_fit_ref 1.062
_refine_ls_hydrogen_treatment mixed
_refine_ls_matrix_type full
_refine_ls_number_parameters 183
_refine_ls_number_reflns 2898
_refine_ls_number_restraints 21
_refine_ls_restrained_S_all 1.068
_refine_ls_R_factor_all 0.0437
_refine_ls_R_factor_gt 0.0377
_refine_ls_shift/su_max 0.000
_refine_ls_shift/su_mean 0.000
_refine_ls_structure_factor_coef Fsqd
_refine_ls_weighting_details 'w=1/[\s^2^(Fo^2^)+(0.0616P)^2^+1.0504P] where P=(Fo^2^+2Fc^2^)/3'
_refine_ls_weighting_scheme calc
_refine_ls_wR_factor_gt 0.0976
_refine_ls_wR_factor_ref 0.1012
_reflns_number_gt 2540
_reflns_number_total 2898
_reflns_threshold_expression I>2\s(I)
_cod_data_source_file zq2024.cif
_cod_data_source_block I
_cod_original_sg_symbol_H-M 'C 2/c'
_cod_database_code 2225414
_cod_database_fobs_code 2225414

loop_
_symmetry_equiv_pos_as_xyz
'x, y, z'
'-x, y, -z+1/2'
'x+1/2, y+1/2, z'
'-x+1/2, y+1/2, -z+1/2'
'-x, -y, -z'
'x, -y, z-1/2'
'-x+1/2, -y+1/2, -z'
'x+1/2, -y+1/2, z-1/2'

loop_
_atom_site_type_symbol
_atom_site_label
_atom_site_fract_x
_atom_site_fract_y
_atom_site_fract_z
_atom_site_U_iso_or_equiv
_atom_site_adp_type
_atom_site_calc_flag
_atom_site_refinement_flags
_atom_site_occupancy
_atom_site_disorder_assembly
_atom_site_disorder_group
Co Co1 0.5000 0.81835(3) 0.2500 0.02201(14) Uani d S 1 . .
S S1 0.5000 1.03618(5) 0.2500 0.02331(17) Uani d S 1 . .
O O1 0.44793(9) 0.96187(12) 0.14805(12) 0.0329(3) Uani d . 1 . .
C C11 0.34382(12) 0.68292(14) 0.14757(16) 0.0224(4) Uani d . 1 . .
N N2 0.40420(10) 0.71189(13) 0.12195(14) 0.0238(3) Uani d . 1 . .
C C10 0.39507(13) 0.67410(16) 0.02169(18) 0.0284(4) Uani d . 1 . .
H H10A 0.4356 0.6935 0.0028 0.034 Uiso calc R 1 . .
C C8 0.26687(13) 0.57717(16) -0.03144(17) 0.0304(4) Uani d . 1 . .
H H8A 0.2213 0.5328 -0.0832 0.036 Uiso calc R 1 . .
O O2 0.55612(10) 1.10269(14) 0.22920(16) 0.0446(4) Uani d . 1 . .
C C6 0.21399(13) 0.58852(17) 0.10868(18) 0.0310(4) Uani d . 1 . .
H H6A 0.1679 0.5434 0.0604 0.037 Uiso calc R 1 . .
C C12 0.35267(11) 0.72718(15) 0.25388(16) 0.0223(4) Uani d . 1 . .
C C7 0.27424(12) 0.61511(16) 0.07446(17) 0.0264(4) Uani d . 1 . .
C C4 0.29234(12) 0.69936(16) 0.28497(17) 0.0270(4) Uani d . 1 . .
C C9 0.32726(14) 0.60646(18) -0.05671(18) 0.0331(4) Uani d . 1 . .
H H9A 0.3235 0.5817 -0.1257 0.040 Uiso calc R 1 . .
C C5 0.22322(12) 0.62810(18) 0.21042(18) 0.0322(5) Uani d . 1 . .
H H5A 0.1841 0.6086 0.2319 0.039 Uiso calc R 1 . .
N N1 0.41806(10) 0.79727(13) 0.31789(14) 0.0250(3) Uani d . 1 . .
C C1 0.42581(13) 0.84107(17) 0.41526(18) 0.0291(4) Uani d . 1 . .
H H1A 0.4706 0.8892 0.4597 0.035 Uiso calc R 1 . .
C C2 0.36899(14) 0.81726(18) 0.45310(19) 0.0335(5) Uani d . 1 . .
H H2A 0.3762 0.8491 0.5215 0.040 Uiso calc R 1 . .
C C3 0.30319(13) 0.74709(18) 0.38888(18) 0.0335(5) Uani d . 1 . .
H H3A 0.2653 0.7306 0.4135 0.040 Uiso calc R 1 . .
O O3 0.56334(16) 1.31539(16) 0.1809(2) 0.0659(6) Uani d D 1 . .
H H3B 0.5610 1.2514 0.1944 0.099 Uiso calc R 1 . .
C C14 0.5000 1.4456(3) 0.2500 0.0562(10) Uani d SDU 1 . .
C C13 0.5774(2) 1.3764(3) 0.2780(3) 0.0723(9) Uani d DU 1 . .
H H13A 0.6268 1.4227 0.3033 0.087 Uiso calc R 1 . .
H H13B 0.5907 1.3286 0.3436 0.087 Uiso calc R 1 . .
H H14 0.496(3) 1.442(4) 0.174(2) 0.143(19) Uiso d D 1 . .

loop_
_atom_site_aniso_label
_atom_site_aniso_U_11
_atom_site_aniso_U_22
_atom_site_aniso_U_33
_atom_site_aniso_U_12
_atom_site_aniso_U_13
_atom_site_aniso_U_23
Co1 0.0211(2) 0.0208(2) 0.0239(2) 0.000 0.01172(16) 0.000
S1 0.0212(3) 0.0200(3) 0.0303(3) 0.000 0.0146(3) 0.000
O1 0.0315(7) 0.0277(8) 0.0270(7) 0.0012(6) 0.0068(6) 0.0011(6)
C11 0.0222(9) 0.0193(9) 0.0227(9) 0.0027(7) 0.0098(7) 0.0026(7)
N2 0.0253(8) 0.0218(8) 0.0254(8) 0.0006(6) 0.0141(7) 0.0004(6)
C10 0.0334(10) 0.0272(11) 0.0284(10) -0.0004(8) 0.0189(9) -0.0014(8)
C8 0.0306(10) 0.0278(11) 0.0241(9) -0.0033(8) 0.0085(8) -0.0045(8)
O2 0.0435(9) 0.0362(9) 0.0676(12) -0.0093(8) 0.0386(9) 0.0028(8)
C6 0.0243(9) 0.0314(11) 0.0298(10) -0.0075(8) 0.0092(8) 0.0014(8)
C12 0.0202(8) 0.0222(9) 0.0218(8) 0.0026(7) 0.0092(7) 0.0028(7)
C7 0.0251(9) 0.0245(10) 0.0247(9) 0.0007(8) 0.0098(8) 0.0020(7)
C4 0.0251(9) 0.0291(10) 0.0271(9) 0.0023(8) 0.0139(8) 0.0045(8)
C9 0.0397(11) 0.0332(11) 0.0252(9) 0.0002(9) 0.0162(9) -0.0043(8)
C5 0.0259(9) 0.0382(12) 0.0328(10) -0.0041(9) 0.0157(8) 0.0046(9)
N1 0.0249(8) 0.0252(8) 0.0253(8) 0.0004(6) 0.0135(7) -0.0008(6)
C1 0.0304(10) 0.0283(11) 0.0270(9) -0.0003(8) 0.0140(8) -0.0050(8)
C2 0.0409(12) 0.0361(12) 0.0282(10) 0.0029(9) 0.0213(10) -0.0025(8)
C3 0.0347(10) 0.0419(13) 0.0318(10) 0.0004(9) 0.0229(9) 0.0030(9)
O3 0.1116(18) 0.0412(11) 0.0867(15) -0.0012(11) 0.0808(15) 0.0034(10)
C14 0.085(3) 0.0301(18) 0.068(3) 0.000 0.050(2) 0.000
C13 0.077(2) 0.072(2) 0.069(2) -0.0252(18) 0.0392(17) -0.0071(17)

loop_
_atom_type_symbol
_atom_type_description
_atom_type_scat_dispersion_real
_atom_type_scat_dispersion_imag
_atom_type_scat_source
C C 0.0033 0.0016 'International Tables Vol C Tables 4.2.6.8 and 6.1.1.4'
H H 0.0000 0.0000 'International Tables Vol C Tables 4.2.6.8 and 6.1.1.4'
N N 0.0061 0.0033 'International Tables Vol C Tables 4.2.6.8 and 6.1.1.4'
O O 0.0106 0.0060 'International Tables Vol C Tables 4.2.6.8 and 6.1.1.4'
S S 0.1246 0.1234 'International Tables Vol C Tables 4.2.6.8 and 6.1.1.4'
Co Co 0.3494 0.9721 'International Tables Vol C Tables 4.2.6.8 and 6.1.1.4'

loop_
_geom_angle_atom_site_label_1
_geom_angle_atom_site_label_2
_geom_angle_atom_site_label_3
_geom_angle_site_symmetry_1
_geom_angle_site_symmetry_3
_geom_angle
_geom_angle_publ_flag
N1 Co1 N1 2_655 . 165.87(9) ?
N1 Co1 O1 2_655 2_655 100.94(6) ?
N1 Co1 O1 . 2_655 90.91(6) ?
N1 Co1 O1 2_655 . 90.91(6) ?
N1 Co1 O1 . . 100.94(6) ?
O1 Co1 O1 2_655 . 66.54(8) ?
N1 Co1 N2 2_655 . 93.19(6) ?
N1 Co1 N2 . . 77.99(6) ?
O1 Co1 N2 2_655 . 157.72(6) ?
O1 Co1 N2 . . 96.36(6) ?
N1 Co1 N2 2_655 2_655 77.99(6) ?
N1 Co1 N2 . 2_655 93.19(6) ?
O1 Co1 N2 2_655 2_655 96.36(6) ?
O1 Co1 N2 . 2_655 157.72(6) ?
N2 Co1 N2 . 2_655 103.42(9) ?
N1 Co1 S1 2_655 . 97.06(5) ?
N1 Co1 S1 . . 97.06(5) ?
O1 Co1 S1 2_655 . 33.27(4) ?
O1 Co1 S1 . . 33.27(4) ?
N2 Co1 S1 . . 128.29(5) ?
N2 Co1 S1 2_655 . 128.29(5) ?
O2 S1 O2 . 2_655 110.64(15) ?
O2 S1 O1 . . 111.10(9) ?
O2 S1 O1 2_655 . 110.18(9) ?
O2 S1 O1 . 2_655 110.18(9) ?
O2 S1 O1 2_655 2_655 111.10(9) ?
O1 S1 O1 . 2_655 103.45(12) ?
O2 S1 Co1 . . 124.68(7) ?
O2 S1 Co1 2_655 . 124.68(7) ?
O1 S1 Co1 . . 51.72(6) ?
O1 S1 Co1 2_655 . 51.72(6) ?
S1 O1 Co1 . . 95.01(7) ?
N2 C11 C7 . . 123.19(17) ?
N2 C11 C12 . . 116.97(16) ?
C7 C11 C12 . . 119.82(17) ?
C10 N2 C11 . . 117.47(17) ?
C10 N2 Co1 . . 128.88(13) ?
C11 N2 Co1 . . 113.62(12) ?
N2 C10 C9 . . 123.06(18) ?
N2 C10 H10A . . 118.5 ?
C9 C10 H10A . . 118.5 ?
C9 C8 C7 . . 119.17(19) ?
C9 C8 H8A . . 120.4 ?
C7 C8 H8A . . 120.4 ?
C5 C6 C7 . . 120.98(18) ?
C5 C6 H6A . . 119.5 ?
C7 C6 H6A . . 119.5 ?
N1 C12 C4 . . 123.01(17) ?
N1 C12 C11 . . 117.63(16) ?
C4 C12 C11 . . 119.33(17) ?
C11 C7 C8 . . 117.41(18) ?
C11 C7 C6 . . 119.39(18) ?
C8 C7 C6 . . 123.19(18) ?
C12 C4 C3 . . 116.81(18) ?
C12 C4 C5 . . 119.71(18) ?
C3 C4 C5 . . 123.45(18) ?
C8 C9 C10 . . 119.69(19) ?
C8 C9 H9A . . 120.2 ?
C10 C9 H9A . . 120.2 ?
C6 C5 C4 . . 120.73(18) ?
C6 C5 H5A . . 119.6 ?
C4 C5 H5A . . 119.6 ?
C1 N1 C12 . . 118.30(16) ?
C1 N1 Co1 . . 127.99(14) ?
C12 N1 Co1 . . 113.67(12) ?
N1 C1 C2 . . 122.42(19) ?
N1 C1 H1A . . 118.8 ?
C2 C1 H1A . . 118.8 ?
C3 C2 C1 . . 119.41(19) ?
C3 C2 H2A . . 120.3 ?
C1 C2 H2A . . 120.3 ?
C2 C3 C4 . . 120.05(18) ?
C2 C3 H3A . . 120.0 ?
C4 C3 H3A . . 120.0 ?
C13 O3 H3B . . 109.5 ?
C13 C14 C13 2_655 . 111.4(3) ?
C13 C14 H14 2_655 . 100(3) ?
C13 C14 H14 . . 77(3) ?
O3 C13 C14 . . 112.8(2) ?
O3 C13 H13A . . 109.0 ?
C14 C13 H13A . . 109.0 ?
O3 C13 H13B . . 109.0 ?
C14 C13 H13B . . 109.0 ?
H13A C13 H13B . . 107.8 ?

loop_
_geom_bond_atom_site_label_1
_geom_bond_atom_site_label_2
_geom_bond_site_symmetry_2
_geom_bond_distance
_geom_bond_publ_flag
Co1 N1 2_655 2.1295(16) ?
Co1 N1 . 2.1295(16) ?
Co1 O1 2_655 2.1323(15) ?
Co1 O1 . 2.1323(15) ?
Co1 N2 . 2.1341(17) ?
Co1 N2 2_655 2.1341(17) ?
Co1 S1 . 2.7058(9) ?
S1 O2 . 1.4519(15) ?
S1 O2 2_655 1.4519(15) ?
S1 O1 . 1.4901(15) ?
S1 O1 2_655 1.4901(15) ?
C11 N2 . 1.363(2) ?
C11 C7 . 1.402(3) ?
C11 C12 . 1.436(3) ?
N2 C10 . 1.330(2) ?
C10 C9 . 1.401(3) ?
C10 H10A . 0.9300 ?
C8 C9 . 1.361(3) ?
C8 C7 . 1.414(3) ?
C8 H8A . 0.9300 ?
C6 C5 . 1.356(3) ?
C6 C7 . 1.432(3) ?
C6 H6A . 0.9300 ?
C12 N1 . 1.355(3) ?
C12 C4 . 1.408(3) ?
C4 C3 . 1.410(3) ?
C4 C5 . 1.428(3) ?
C9 H9A . 0.9300 ?
C5 H5A . 0.9300 ?
N1 C1 . 1.334(3) ?
C1 C2 . 1.401(3) ?
C1 H1A . 0.9300 ?
C2 C3 . 1.360(3) ?
C2 H2A . 0.9300 ?
C3 H3A . 0.9300 ?
O3 C13 . 1.392(3) ?
O3 H3B . 0.8200 ?
C14 C13 2_655 1.525(4) ?
C14 C13 . 1.525(4) ?
C14 H14 . 0.97(3) ?
C13 H13A . 0.9700 ?
C13 H13B . 0.9700 ?

loop_
_geom_hbond_atom_site_label_D
_geom_hbond_atom_site_label_H
_geom_hbond_atom_site_label_A
_geom_hbond_site_symmetry_A
_geom_hbond_distance_DH
_geom_hbond_distance_HA
_geom_hbond_distance_DA
_geom_hbond_angle_DHA
O3 H3B O2 . 0.82 1.92 2.737(3) 178.8

loop_
_geom_torsion_atom_site_label_1
_geom_torsion_atom_site_label_2
_geom_torsion_atom_site_label_3
_geom_torsion_atom_site_label_4
_geom_torsion_site_symmetry_1
_geom_torsion_site_symmetry_2
_geom_torsion_site_symmetry_3
_geom_torsion_site_symmetry_4
_geom_torsion
_geom_torsion_publ_flag
N1 Co1 S1 O2 2_655 . . . -9.86(10) ?
N1 Co1 S1 O2 . . . . 170.14(10) ?
O1 Co1 S1 O2 2_655 . . . 89.33(12) ?
O1 Co1 S1 O2 . . . . -90.67(12) ?
N2 Co1 S1 O2 . . . . -109.61(10) ?
N2 Co1 S1 O2 2_655 . . . 70.39(10) ?
N1 Co1 S1 O2 2_655 . . 2_655 170.14(10) ?
N1 Co1 S1 O2 . . . 2_655 -9.86(10) ?
O1 Co1 S1 O2 2_655 . . 2_655 -90.67(12) ?
O1 Co1 S1 O2 . . . 2_655 89.33(12) ?
N2 Co1 S1 O2 . . . 2_655 70.39(10) ?
N2 Co1 S1 O2 2_655 . . 2_655 -109.61(10) ?
N1 Co1 S1 O1 2_655 . . . 80.81(9) ?
N1 Co1 S1 O1 . . . . -99.19(9) ?
O1 Co1 S1 O1 2_655 . . . 180.0 ?
N2 Co1 S1 O1 . . . . -18.94(9) ?
N2 Co1 S1 O1 2_655 . . . 161.06(9) ?
N1 Co1 S1 O1 2_655 . . 2_655 -99.19(9) ?
N1 Co1 S1 O1 . . . 2_655 80.81(9) ?
O1 Co1 S1 O1 . . . 2_655 180.0 ?
N2 Co1 S1 O1 . . . 2_655 161.06(9) ?
N2 Co1 S1 O1 2_655 . . 2_655 -18.94(9) ?
O2 S1 O1 Co1 . . . . 118.19(9) ?
O2 S1 O1 Co1 2_655 . . . -118.83(9) ?
O1 S1 O1 Co1 2_655 . . . 0.0 ?
N1 Co1 O1 S1 2_655 . . . -101.54(8) ?
N1 Co1 O1 S1 . . . . 86.20(8) ?
O1 Co1 O1 S1 2_655 . . . 0.0 ?
N2 Co1 O1 S1 . . . . 165.15(7) ?
N2 Co1 O1 S1 2_655 . . . -42.22(19) ?
C7 C11 N2 C10 . . . . 0.7(3) ?
C12 C11 N2 C10 . . . . -177.90(17) ?
C7 C11 N2 Co1 . . . . 178.87(14) ?
C12 C11 N2 Co1 . . . . 0.2(2) ?
N1 Co1 N2 C10 2_655 . . . -14.97(17) ?
N1 Co1 N2 C10 . . . . 176.18(18) ?
O1 Co1 N2 C10 2_655 . . . 114.64(19) ?
O1 Co1 N2 C10 . . . . 76.30(17) ?
N2 Co1 N2 C10 2_655 . . . -93.38(17) ?
S1 Co1 N2 C10 . . . . 86.62(17) ?
N1 Co1 N2 C11 2_655 . . . 167.15(13) ?
N1 Co1 N2 C11 . . . . -1.71(12) ?
O1 Co1 N2 C11 2_655 . . . -63.2(2) ?
O1 Co1 N2 C11 . . . . -101.58(13) ?
N2 Co1 N2 C11 2_655 . . . 88.74(13) ?
S1 Co1 N2 C11 . . . . -91.26(13) ?
C11 N2 C10 C9 . . . . -0.4(3) ?
Co1 N2 C10 C9 . . . . -178.16(15) ?
N2 C11 C12 N1 . . . . 2.5(3) ?
C7 C11 C12 N1 . . . . -176.19(17) ?
N2 C11 C12 C4 . . . . -179.60(17) ?
C7 C11 C12 C4 . . . . 1.7(3) ?
N2 C11 C7 C8 . . . . -1.0(3) ?
C12 C11 C7 C8 . . . . 177.62(17) ?
N2 C11 C7 C6 . . . . 179.73(18) ?
C12 C11 C7 C6 . . . . -1.7(3) ?
C9 C8 C7 C11 . . . . 0.8(3) ?
C9 C8 C7 C6 . . . . -179.9(2) ?
C5 C6 C7 C11 . . . . 0.1(3) ?
C5 C6 C7 C8 . . . . -179.1(2) ?
N1 C12 C4 C3 . . . . -0.9(3) ?
C11 C12 C4 C3 . . . . -178.66(17) ?
N1 C12 C4 C5 . . . . 177.55(18) ?
C11 C12 C4 C5 . . . . -0.2(3) ?
C7 C8 C9 C10 . . . . -0.5(3) ?
N2 C10 C9 C8 . . . . 0.3(3) ?
C7 C6 C5 C4 . . . . 1.4(3) ?
C12 C4 C5 C6 . . . . -1.3(3) ?
C3 C4 C5 C6 . . . . 177.0(2) ?
C4 C12 N1 C1 . . . . 0.6(3) ?
C11 C12 N1 C1 . . . . 178.38(17) ?
C4 C12 N1 Co1 . . . . 178.28(14) ?
C11 C12 N1 Co1 . . . . -3.9(2) ?
N1 Co1 N1 C1 2_655 . . . 128.19(17) ?
O1 Co1 N1 C1 2_655 . . . -19.01(17) ?
O1 Co1 N1 C1 . . . . -85.28(18) ?
N2 Co1 N1 C1 . . . . -179.54(18) ?
N2 Co1 N1 C1 2_655 . . . 77.41(18) ?
S1 Co1 N1 C1 . . . . -51.81(17) ?
N1 Co1 N1 C12 2_655 . . . -49.27(13) ?
O1 Co1 N1 C12 2_655 . . . 163.52(13) ?
O1 Co1 N1 C12 . . . . 97.25(14) ?
N2 Co1 N1 C12 . . . . 2.99(13) ?
N2 Co1 N1 C12 2_655 . . . -100.06(14) ?
S1 Co1 N1 C12 . . . . 130.73(13) ?
C12 N1 C1 C2 . . . . -0.1(3) ?
Co1 N1 C1 C2 . . . . -177.43(15) ?
N1 C1 C2 C3 . . . . -0.1(3) ?
C1 C2 C3 C4 . . . . -0.3(3) ?
C12 C4 C3 C2 . . . . 0.7(3) ?
C5 C4 C3 C2 . . . . -177.6(2) ?
C13 C14 C13 O3 2_655 . . . 64.6(2) ?
